data_4038699
loop_
_publ_author_name
'Gediya, Shweta K.'
'Clarkson, Guy J.'
'Wills, Martin'

_publ_section_title
;
 Asymmetric Transfer Hydrogenation: Dynamic Kinetic Resolution of \a-Amino
 Ketones.
;
_journal_name_full 'The Journal of organic chemistry'
_journal_paper_doi 10.1021/acs.joc.0c01438
_journal_year 2020
_chemical_absolute_configuration ad
_chemical_formula_moiety 'C21 H21 N O3 S'
_chemical_formula_sum 'C21 H21 N O3 S'
_chemical_formula_weight 367.45
_space_group_crystal_system monoclinic
_space_group_IT_number 4
_space_group_name_Hall 'P 2yb'
_space_group_name_H-M_alt 'P 1 21 1'
_atom_sites_solution_hydrogens mixed
_atom_sites_solution_primary dual
_audit_creation_date 2019-07-10
_audit_creation_method
;
Olex2 1.2
(compiled 2018.05.29 svn.r3508 for OlexSys, GUI svn.r5506)
;
_cell_angle_alpha 90
_cell_angle_beta 109.4672(5)
_cell_angle_gamma 90
_cell_formula_units_Z 2
_cell_length_a 12.55924(6)
_cell_length_b 5.55118(3)
_cell_length_c 13.81508(7)
_cell_measurement_reflns_used 63384
_cell_measurement_temperature 150(2)
_cell_measurement_theta_max 73.4120
_cell_measurement_theta_min 3.3450
_cell_volume 908.106(8)
_computing_cell_refinement 'CrysAlisPro 1.171.40.57a (Rigaku OD, 2019)'
_computing_data_collection 'CrysAlisPro 1.171.40.57a (Rigaku OD, 2019)'
_computing_data_reduction 'CrysAlisPro 1.171.40.57a (Rigaku OD, 2019)'
_computing_molecular_graphics 'Olex2 (Dolomanov et al., 2009)'
_computing_publication_material 'Olex2 (Dolomanov et al., 2009)'
_computing_structure_refinement 'ShelXL (Sheldrick, 2015)'
_computing_structure_solution 'ShelXT (Sheldrick, 2015)'
_diffrn_ambient_environment N~2~
_diffrn_ambient_temperature 150(2)
_diffrn_detector 'CCD plate'
_diffrn_detector_area_resol_mean 5.3046
_diffrn_detector_type AtlasS2
_diffrn_measured_fraction_theta_full 1.000
_diffrn_measured_fraction_theta_max 1.000
_diffrn_measurement_details
;
List of Runs (angles in degrees, time in seconds):

  # Type    Start    End  Width  t~exp~   \w     \q     \k     \f   Frames
--------------------------------------------------------------------------
  1  \w    -66.00  33.00   1.00    1.00    --  -41.82  37.00 150.00   99
  2  \w   -114.00 -14.00   1.00    1.00    --  -41.82 -57.00 -90.00  100
  3  \w   -114.00 -68.00   1.00    1.00    --  -41.82-139.00  69.00   46
  4  \w   -114.00 -14.00   1.00    1.00    --  -41.82 -57.00-180.00  100
  5  \w      8.00  42.00   1.00    1.00    --   41.82  82.00 167.13   34
  6  \w     17.00 116.00   1.00    1.00    --   41.82  37.00-180.00   99
  7  \w      6.00  83.00   1.00    1.00    --   41.82 -99.00 120.00   77
  8  \w     81.00 178.00   1.00    4.00    --  107.00  45.00 -90.00   97
  9  \w     78.00 178.00   1.00    4.00    --  107.00  61.00 150.00  100
 10  \w     79.00 178.00   1.00    4.00    --  107.00  58.00 -70.58   99
 11  \w     34.00 112.00   1.00    4.00    --  107.00-125.00 150.00   78
 12  \w    103.00 178.00   1.00    4.00    --  107.00  77.00   0.00   75
 13  \w     81.00 178.00   1.00    4.00    --  107.00  45.00-180.00   97
 14  \w     78.00 178.00   1.00    4.00    --  107.00  61.00-150.00  100
 15  \w     78.00 178.00   1.00    4.00    --  107.00  61.00 -90.00  100
 16  \w     97.00 178.00   1.00    4.00    --  107.00 125.00 -90.00   81
 17  \w     78.00 178.00   1.00    4.00    --  107.00  61.00 -60.00  100
 18  \w     78.00 178.00   1.00    4.00    --  107.00  61.00-180.00  100
 19  \w     78.00 178.00   1.00    4.00    --  107.00  61.00-120.00  100
 20  \w     34.00 112.00   1.00    4.00    --  107.00-125.00  30.00   78
 21  \w     24.00 107.00   1.00    4.00    --  107.00 -94.00 -90.00   83
 22  \w     81.00 178.00   1.00    4.00    --  107.00  45.00-150.00   97
 23  \w     81.00 178.00   1.00    4.00    --  107.00  45.00-120.00   97
 24  \w     24.00 107.00   1.00    4.00    --  107.00 -94.00  30.00   83
 25  \w     81.00 178.00   1.00    4.00    --  107.00  45.00 -30.00   97
 26  \w     77.00 178.00   1.00    4.00    --  107.00  64.00  52.89  101
 27  \w     79.00 178.00   1.00    4.00    --  107.00  55.00 177.28   99
 28  \w     78.00 178.00   1.00    4.00    --  107.00  61.00 -30.00  100
 29  \w     78.00 178.00   1.00    4.00    --  107.00  61.00 120.00  100
 30  \w     77.00 178.00   1.00    4.00    --  107.00  65.00 105.17  101
 31  \w   -114.00 -14.00   1.00    1.00    --  -41.82 -57.00  30.00  100
 32  \w    -87.00  -6.00   1.00    1.00    --  -41.82 125.00-120.00   81
 33  \w      9.00  42.00   1.00    1.00    --   41.82  80.00 -62.39   33
 34  \w      6.00  83.00   1.00    1.00    --   41.82 -99.00  30.00   77
 35  \w      8.00  42.00   1.00    1.00    --   41.82  81.00 136.08   34
 36  \w      9.00  42.00   1.00    1.00    --   41.82  80.00   8.66   33
 37  \w      9.00  42.00   1.00    1.00    --   41.82  80.00  70.78   33
 38  \w     34.00 133.00   1.00    4.00    --  107.00 -45.00   0.00   99
 39  \w     81.00 178.00   1.00    4.00    --  107.00  45.00 120.00   97
 40  \w     31.00 140.00   1.00    4.00    --  107.00 -77.00 -60.00  109
 41  \w     31.00 140.00   1.00    4.00    --  107.00 -77.00-180.00  109
 42  \w     77.00 178.00   1.00    4.00    --  107.00  66.00  61.41  101
 43  \w     31.00 140.00   1.00    4.00    --  107.00 -77.00 -90.00  109
 44  \w     97.00 178.00   1.00    4.00    --  107.00 125.00 -60.00   81
 45  \w     78.00 178.00   1.00    4.00    --  107.00  61.00  30.00  100
 46  \w     81.00 178.00   1.00    4.00    --  107.00  45.00  60.00   97
 47  \w     78.00 178.00   1.00    4.00    --  107.00  61.00  90.00  100
 48  \w     81.00 178.00   1.00    4.00    --  107.00  45.00 150.00   97
 49  \w     81.00 178.00   1.00    4.00    --  107.00  45.00   0.00   97
 50  \w     81.00 178.00   1.00    4.00    --  107.00  45.00  90.00   97
 51  \w     34.00 112.00   1.00    4.00    --  107.00-125.00 -60.00   78
 52  \w     81.00 178.00   1.00    4.00    --  107.00  45.00  30.00   97
 53  \w     24.00 107.00   1.00    4.00    --  107.00 -94.00-150.00   83
 54  \w     35.00 136.00   1.00    4.00    --  107.00 -61.00-180.00  101
 55  \w     31.00 140.00   1.00    4.00    --  107.00 -77.00-150.00  109
 56  \w     31.00 140.00   1.00    4.00    --  107.00 -77.00-120.00  109
 57  \w     80.00 178.00   1.00    4.00    --  107.00  51.00  33.73   98
 58  \w     78.00 178.00   1.00    4.00    --  107.00  61.00   0.00  100
 59  \w   -114.00 -14.00   1.00    1.00    --  -41.82 -57.00 150.00  100
 60  \w   -114.00 -14.00   1.00    1.00    --  -41.82 -57.00  90.00  100
 61  \w   -114.00 -14.00   1.00    1.00    --  -41.82 -57.00 -60.00  100
 62  \w    -74.00  34.00   1.00    1.00    --  -41.82  77.00-180.00  108
 63  \w      6.00  83.00   1.00    1.00    --   41.82 -99.00-120.00   77
 64  \w      8.00  34.00   1.00    1.00    --   41.82  83.00-135.07   26
 65  \w      8.00  34.00   1.00    1.00    --   41.82  83.00  53.58   26
 66  \w     31.00  72.00   1.00    4.00    --  107.00 -77.00 -30.00   41
 67  \w     86.00 112.00   1.00    4.00    --  107.00 -77.00  90.00   26
 68  \w     34.00  60.00   1.00    4.00    --  107.00 -77.00  90.00   26
 69  \w     78.00 104.00   1.00    4.00    --  107.00  67.00-112.85   26
 70  \w     82.00 108.00   1.00    4.00    --  107.00  45.00 146.89   26
 71  \w     16.00  41.00   1.00    1.00    --   50.00  82.00 -87.88   25
 72  \w     16.00  41.00   1.00    1.00    --   50.00  81.00 -11.89   25
 73  \w     16.00  41.00   1.00    1.00    --   50.00  82.00-164.94   25
 74  \w     36.00  71.00   1.00    1.00    --   62.00  72.00 -93.05   35
 75  \w     30.00  56.00   1.00    1.00    --   62.00  73.00 128.90   26
 76  \w     31.00  57.00   1.00    1.00    --   62.00  72.00 172.98   26
 77  \w     31.00  57.00   1.00    1.00    --   62.00  71.00-133.92   26
 78  \w     31.00  57.00   1.00    1.00    --   62.00  72.00  42.65   26
 79  \w     33.00  62.00   1.00    1.00    --   62.00  72.00 -21.73   29
 80  \w     34.00  72.00   1.00    1.00    --   66.00  73.00  79.47   38
 81  \w     47.00  73.00   1.00    1.00    --   74.00  64.00-112.13   26
 82  \w     49.00  79.00   1.00    4.00    --   78.00  59.00  13.67   30
 83  \w     69.00  95.00   1.00    4.00    --   98.00  65.00 158.15   26
 84  \w    -80.00 -29.00   1.00    1.00    --    2.00 167.00-132.69   51
 85  \w     16.00  42.00   1.00    1.00    --   50.00  82.00-164.94   26
 86  \w     16.00  42.00   1.00    1.00    --   50.00  81.00 -11.89   26
 87  \w     16.00  42.00   1.00    1.00    --   50.00  81.00 162.92   26
 88  \w     16.00  42.00   1.00    1.00    --   50.00  82.00-115.72   26
 89  \w     16.00  42.00   1.00    1.00    --   50.00  81.00 -59.71   26
 90  \w     16.00  42.00   1.00    1.00    --   50.00  82.00 111.58   26
 91  \w     23.00 128.00   1.00    1.00    --   54.00  72.00  15.31  105
 92  \w     23.00 128.00   1.00    1.00    --   54.00  71.00 -56.67  105
 93  \w     22.00 129.00   1.00    1.00    --   54.00  73.00-170.18  107
 94  \w     28.00 131.00   1.00    1.00    --   58.00  66.00 -28.10  103
 95  \w     28.00 131.00   1.00    1.00    --   58.00  66.00-145.94  103
 96  \w     31.00 136.00   1.00    1.00    --   62.00  72.00 111.07  105
 97  \w     30.00 137.00   1.00    1.00    --   62.00  74.00  13.40  107
 98  \w     31.00 136.00   1.00    1.00    --   62.00  72.00 -93.05  105
 99  \w     31.00 136.00   1.00    1.00    --   62.00  71.00-133.92  105
100  \w     30.00 137.00   1.00    1.00    --   62.00  73.00 128.90  107
101  \w     31.00 136.00   1.00    1.00    --   62.00  72.00  42.65  105
102  \w     31.00 136.00   1.00    1.00    --   62.00  72.00  79.58  105
103  \w     31.00 136.00   1.00    1.00    --   62.00  72.00 -21.73  105
104  \w     34.00 141.00   1.00    1.00    --   66.00  73.00  79.47  107
105  \w     44.00 147.00   1.00    1.00    --   74.00  64.00-112.13  103
106  \w     49.00 151.00   1.00    4.00    --   78.00  59.00  13.67  102
107  \w     68.00 171.00   1.00    4.00    --   98.00  65.00 158.15  103
108  \w     34.00 112.00   1.00    4.00    --  107.00-125.00 -30.00   78
109  \w    103.00 178.00   1.00    4.00    --  107.00  77.00-150.00   75
110  \w     25.00 142.00   1.00    4.00    --  107.00 -86.00 -81.09  117
111  \w     97.00 178.00   1.00    4.00    --  107.00 125.00-150.00   81
112  \w    103.00 178.00   1.00    4.00    --  107.00  77.00-120.00   75
113  \w     34.00 112.00   1.00    4.00    --  107.00-125.00  90.00   78
114  \w     35.00 136.00   1.00    4.00    --  107.00 -61.00   0.00  101
115  \w     80.00 106.00   1.00    6.00    --  107.00  65.00 -52.09   26
116  \w     80.00 106.00   1.00    6.00    --  107.00  55.00-124.89   26
117  \w     51.00  76.00   1.00    6.00    --   82.00  69.00 -66.47   25
118  \w     63.00  88.00   1.00    6.00    --   90.00  52.00-133.39   25
119  \w     52.00  77.00   1.00    6.00    --   82.00  64.00  35.41   25
120  \w    -74.00  34.00   1.00    1.00    --  -41.82  77.00 -90.00  108
121  \w    -74.00  34.00   1.00    1.00    --  -41.82  77.00 -60.00  108
122  \w    -74.00  34.00   1.00    1.00    --  -41.82  77.00   0.00  108
123  \w    -74.00  34.00   1.00    1.00    --  -41.82  77.00 150.00  108
124  \w    -74.00  34.00   1.00    1.00    --  -41.82  77.00-120.00  108
125  \w    -74.00  34.00   1.00    1.00    --  -41.82  77.00 120.00  108
126  \w    -74.00  34.00   1.00    1.00    --  -41.82  77.00-180.00  108
127  \w    -74.00  34.00   1.00    1.00    --  -41.82  77.00  90.00  108
128  \w    -74.00  34.00   1.00    1.00    --  -41.82  77.00-180.00  108
129  \w    -74.00  34.00   1.00    1.00    --  -41.82  77.00  30.00  108
130  \w    -74.00  34.00   1.00    1.00    --  -41.82  77.00  60.00  108
131  \w    -74.00  34.00   1.00    1.00    --  -41.82  77.00-150.00  108
132  \w    -74.00  34.00   1.00    1.00    --  -41.82  77.00 -30.00  108
133  \w     23.00 128.00   1.00    1.00    --   54.00  71.00 -56.67  105
134  \w     23.00 128.00   1.00    1.00    --   54.00  72.00  15.31  105
135  \w     22.00 129.00   1.00    1.00    --   54.00  74.00 -39.29  107
136  \w     22.00 129.00   1.00    1.00    --   54.00  73.00-170.18  107
137  \w     26.00 133.00   1.00    1.00    --   58.00  74.00 124.63  107
138  \w     28.00 131.00   1.00    1.00    --   58.00  66.00 -28.10  103
139  \w     31.00 136.00   1.00    1.00    --   62.00  72.00  79.58  105
140  \w     31.00 136.00   1.00    1.00    --   62.00  72.00  42.65  105
141  \w     31.00 136.00   1.00    1.00    --   62.00  71.00-133.92  105
142  \w     31.00 136.00   1.00    1.00    --   62.00  72.00 -93.05  105
143  \w     31.00 136.00   1.00    1.00    --   62.00  72.00 111.07  105
144  \w     30.00 137.00   1.00    1.00    --   62.00  73.00 128.90  107
145  \w     30.00 137.00   1.00    1.00    --   62.00  74.00  13.40  107
146  \w     31.00 136.00   1.00    1.00    --   62.00  72.00 -21.73  105
147  \w     34.00 141.00   1.00    1.00    --   66.00  73.00  79.47  107
148  \w     42.00 142.00   1.00    1.00    --   70.00  55.00  12.82  100
149  \w     39.00 144.00   1.00    1.00    --   70.00  72.00  35.33  105
150  \w     38.00 145.00   1.00    1.00    --   70.00  74.00-108.94  107
151  \w     39.00 144.00   1.00    1.00    --   70.00  70.00 109.72  105
152  \w     49.00 151.00   1.00    6.00    --   78.00  60.00 -38.67  102
153  \w     52.00 155.00   1.00    6.00    --   82.00  64.00  35.41  103
154  \w     57.00 159.00   1.00    6.00    --   86.00  59.00 176.02  102
155  \w     64.00 163.00   1.00    6.00    --   90.00  47.00-107.43   99
156  \w     61.00 163.00   1.00    6.00    --   90.00  63.00-167.48  102
157  \w     64.00 167.00   1.00    6.00    --   94.00  65.00  14.84  103
158  \w     24.00 107.00   1.00    6.00    --  107.00 -94.00   0.00   83
159  \w     34.00 112.00   1.00    6.00    --  107.00-125.00 120.00   78
;
_diffrn_measurement_device 'four-circle diffractometer'
_diffrn_measurement_device_type 'SuperNova, Dual, Cu at home/near, AtlasS2'
_diffrn_measurement_method '\w scans'
_diffrn_orient_matrix_type 'CrysAlisPro convention (1999,Acta A55,543-557)'
_diffrn_orient_matrix_UB_11 -0.1129370000
_diffrn_orient_matrix_UB_12 0.0178327000
_diffrn_orient_matrix_UB_13 0.0206828000
_diffrn_orient_matrix_UB_21 -0.0637884000
_diffrn_orient_matrix_UB_22 0.0122691000
_diffrn_orient_matrix_UB_23 -0.1163785000
_diffrn_orient_matrix_UB_31 -0.0100939000
_diffrn_orient_matrix_UB_32 -0.2766960000
_diffrn_orient_matrix_UB_33 -0.0038375000
_diffrn_radiation_monochromator mirror
_diffrn_radiation_probe x-ray
_diffrn_radiation_type CuK\a
_diffrn_radiation_wavelength 1.54184
_diffrn_reflns_av_R_equivalents 0.0503
_diffrn_reflns_av_unetI/netI 0.0124
_diffrn_reflns_Laue_measured_fraction_full 1.000
_diffrn_reflns_Laue_measured_fraction_max 1.000
_diffrn_reflns_limit_h_max 15
_diffrn_reflns_limit_h_min -15
_diffrn_reflns_limit_k_max 5
_diffrn_reflns_limit_k_min -6
_diffrn_reflns_limit_l_max 17
_diffrn_reflns_limit_l_min -17
_diffrn_reflns_number 75156
_diffrn_reflns_point_group_measured_fraction_full 0.977
_diffrn_reflns_point_group_measured_fraction_max 0.969
_diffrn_reflns_theta_full 67.684
_diffrn_reflns_theta_max 73.692
_diffrn_reflns_theta_min 3.393
_diffrn_source 'micro-focus sealed X-ray tube'
_diffrn_source_type 'SuperNova (Cu) X-ray Source'
_exptl_absorpt_coefficient_mu 1.752
_exptl_absorpt_correction_T_max 1.00000
_exptl_absorpt_correction_T_min 0.37610
_exptl_absorpt_correction_type multi-scan
_exptl_absorpt_process_details
;
CrysAlisPro 1.171.40.57a (Rigaku Oxford Diffraction, 2019)
Empirical absorption correction using spherical harmonics,
 implemented in SCALE3 ABSPACK scaling algorithm.
;
_exptl_crystal_colour colourless
_exptl_crystal_colour_primary colourless
_exptl_crystal_density_diffrn 1.344
_exptl_crystal_description block
_exptl_crystal_F_000 388
_exptl_crystal_size_max 0.3
_exptl_crystal_size_mid 0.16
_exptl_crystal_size_min 0.06
_refine_diff_density_max 0.181
_refine_diff_density_min -0.373
_refine_diff_density_rms 0.054
_refine_ls_abs_structure_details
;
 Flack x determined using 1497 quotients [(I+)-(I-)]/[(I+)+(I-)]
 (Parsons, Flack and Wagner, Acta Cryst. B69 (2013) 249-259).
 Flack x: -0.001(10) Shelx 2018
 Hooft y: -0.016(3) Olex2

;
_refine_ls_abs_structure_Flack -0.001(10)
_refine_ls_extinction_method none
_refine_ls_goodness_of_fit_ref 1.071
_refine_ls_hydrogen_treatment constr
_refine_ls_matrix_type full
_refine_ls_number_parameters 237
_refine_ls_number_reflns 3540
_refine_ls_number_restraints 1
_refine_ls_restrained_S_all 1.071
_refine_ls_R_factor_all 0.0325
_refine_ls_R_factor_gt 0.0325
_refine_ls_shift/su_max 0.001
_refine_ls_shift/su_mean 0.000
_refine_ls_structure_factor_coef Fsqd
_refine_ls_weighting_details 'w=1/[\s^2^(Fo^2^)+(0.0620P)^2^+0.2293P] where P=(Fo^2^+2Fc^2^)/3'
_refine_ls_weighting_scheme calc
_refine_ls_wR_factor_gt 0.0905
_refine_ls_wR_factor_ref 0.0905
_reflns_Friedel_coverage 0.747
_reflns_Friedel_fraction_full 0.947
_reflns_Friedel_fraction_max 0.931
_reflns_number_gt 3535
_reflns_number_total 3540
_reflns_threshold_expression 'I > 2\s(I)'
_cod_data_source_file jo0c01438_si_002.cif
_cod_data_source_block skg1
_cod_original_cell_volume 908.107(8)
_cod_database_code 4038699
_shelx_shelxl_version_number 2018/3
_chemical_oxdiff_formula 'C20 H20 N2 O2 S'
_shelx_space_group_comment
;
The symmetry employed for this shelxl refinement is uniquely defined
by the following loop, which should always be used as a source of
symmetry information in preference to the above space-group names.
They are only intended as comments.
;
_shelx_estimated_absorpt_t_max 0.902
_shelx_estimated_absorpt_t_min 0.621
_reflns_odcompleteness_completeness 100.00
_reflns_odcompleteness_iscentric 1
_reflns_odcompleteness_theta 71.98
_olex2_refinement_description
;
The NH and OH were located in a difference map but refined with distance restraints AFIX 3 and AFIX 147 respectively
1. Fixed Uiso
 At 1.2 times of:
  All C(H) groups, All N(H) groups
 At 1.5 times of:
  All C(H,H,H) groups, All O(H) groups
2.a Riding coordinates:
 N9(H9)
2.b Ternary CH refined with riding coordinates:
 C11(H11A), C10(H10)
2.c Aromatic/amide H refined with riding coordinates:
 C23(H23), C3(H3), C4(H4), C21(H21), C19(H19), C7(H7), C6(H6), C22(H22),
 C20(H20), C17(H17), C13(H13), C16(H16), C15(H15), C14(H14)
2.d Idealised Me refined as rotating group:
 C1(H1A,H1B,H1C)
2.e Idealised tetrahedral OH refined as rotating group:
 O11(H11)
;
_olex2_submission_special_instructions 'No special instructions were received'
_oxdiff_exptl_absorpt_empirical_details
;
Empirical correction (ABSPACK) includes:
- Absorption correction using spherical harmonics
- Frame scaling
;
_oxdiff_exptl_absorpt_empirical_full_max 1.855
_oxdiff_exptl_absorpt_empirical_full_min 0.525

loop_
_space_group_symop_operation_xyz
'x, y, z'
'-x, y+1/2, -z'

loop_
_atom_site_label
_atom_site_type_symbol
_atom_site_fract_x
_atom_site_fract_y
_atom_site_fract_z
_atom_site_U_iso_or_equiv
_atom_site_adp_type
_atom_site_occupancy
_atom_site_site_symmetry_order
_atom_site_calc_flag
_atom_site_refinement_flags_posn
_atom_site_refinement_flags_adp
_atom_site_refinement_flags_occupancy
_atom_site_disorder_assembly
_atom_site_disorder_group
S8 S 0.68541(4) 0.60247(11) 0.47467(4) 0.02483(16) Uani 1 1 d . . . . .
O8A O 0.72285(15) 0.5031(4) 0.57699(12) 0.0327(4) Uani 1 1 d . . . . .
O11 O 0.40970(14) 0.1435(3) 0.30468(13) 0.0285(4) Uani 1 1 d . . . . .
H11 H 0.371614 0.078743 0.337349 0.043 Uiso 1 1 calc GR . . . .
O8B O 0.66019(16) 0.8556(4) 0.45999(14) 0.0341(4) Uani 1 1 d . . . . .
N9 N 0.57159(16) 0.4559(4) 0.41403(15) 0.0253(4) Uani 1 1 d . . . . .
H9 H 0.585151 0.303736 0.416805 0.030 Uiso 1 1 d R . . . .
C18 C 0.55065(17) 0.4679(4) 0.22707(16) 0.0213(4) Uani 1 1 d . . . . .
C11 C 0.38561(19) 0.3962(5) 0.29433(18) 0.0255(5) Uani 1 1 d . . . . .
H11A H 0.357398 0.446805 0.350910 0.031 Uiso 1 1 calc R . . . .
C23 C 0.61056(19) 0.2568(4) 0.22829(17) 0.0236(5) Uani 1 1 d . . . . .
H23 H 0.616332 0.138587 0.279509 0.028 Uiso 1 1 calc R . . . .
C10 C 0.49861(18) 0.5248(4) 0.30937(16) 0.0230(5) Uani 1 1 d . . . . .
H10 H 0.485194 0.702415 0.308721 0.028 Uiso 1 1 calc R . . . .
C12 C 0.29616(18) 0.4567(5) 0.19281(18) 0.0257(5) Uani 1 1 d . . . . .
C3 C 0.9335(2) 0.2690(5) 0.40403(19) 0.0301(5) Uani 1 1 d . . . . .
H3 H 0.975625 0.123980 0.422370 0.036 Uiso 1 1 calc R . . . .
C4 C 0.8523(2) 0.3226(5) 0.44824(18) 0.0268(5) Uani 1 1 d . . . . .
H4 H 0.838168 0.215116 0.496088 0.032 Uiso 1 1 calc R . . . .
C21 C 0.6530(2) 0.3881(5) 0.07902(18) 0.0278(5) Uani 1 1 d . . . . .
H21 H 0.689180 0.362007 0.029546 0.033 Uiso 1 1 calc R . . . .
C5 C 0.79170(19) 0.5360(4) 0.42155(17) 0.0238(5) Uani 1 1 d . . . . .
C19 C 0.54033(18) 0.6360(5) 0.14935(17) 0.0247(5) Uani 1 1 d . . . . .
H19 H 0.498234 0.779457 0.146843 0.030 Uiso 1 1 calc R . . . .
C7 C 0.8925(2) 0.6364(6) 0.30777(19) 0.0329(6) Uani 1 1 d . . . . .
H7 H 0.906163 0.743837 0.259673 0.039 Uiso 1 1 calc R . . . .
C6 C 0.8112(2) 0.6938(5) 0.35153(19) 0.0282(5) Uani 1 1 d . . . . .
H6 H 0.769354 0.839296 0.333758 0.034 Uiso 1 1 calc R . . . .
C22 C 0.6621(2) 0.2180(5) 0.15484(18) 0.0267(5) Uani 1 1 d . . . . .
H22 H 0.703753 0.074257 0.156613 0.032 Uiso 1 1 calc R . . . .
C2 C 0.9546(2) 0.4238(6) 0.33318(19) 0.0318(6) Uani 1 1 d . . . . .
C20 C 0.59125(19) 0.5950(5) 0.07554(17) 0.0281(5) Uani 1 1 d . . . . .
H20 H 0.583465 0.709939 0.022652 0.034 Uiso 1 1 calc R . . . .
C17 C 0.2341(2) 0.6668(5) 0.1835(2) 0.0362(6) Uani 1 1 d . . . . .
H17 H 0.248488 0.772201 0.240659 0.043 Uiso 1 1 calc R . . . .
C13 C 0.2737(2) 0.3056(5) 0.1087(2) 0.0326(6) Uani 1 1 d . . . . .
H13 H 0.315706 0.161058 0.113877 0.039 Uiso 1 1 calc R . . . .
C16 C 0.1510(2) 0.7244(6) 0.0914(3) 0.0455(8) Uani 1 1 d . . . . .
H16 H 0.109089 0.869362 0.085757 0.055 Uiso 1 1 calc R . . . .
C15 C 0.1288(2) 0.5727(7) 0.0081(2) 0.0455(8) Uani 1 1 d . . . . .
H15 H 0.071814 0.612154 -0.054925 0.055 Uiso 1 1 calc R . . . .
C14 C 0.1901(2) 0.3634(6) 0.0169(2) 0.0423(7) Uani 1 1 d . . . . .
H14 H 0.175162 0.257890 -0.040189 0.051 Uiso 1 1 calc R . . . .
C1 C 1.0438(3) 0.3645(8) 0.2861(3) 0.0522(9) Uani 1 1 d . . . . .
H1A H 1.114846 0.443481 0.325494 0.078 Uiso 1 1 calc GR . . . .
H1B H 1.019467 0.421747 0.214992 0.078 Uiso 1 1 calc GR . . . .
H1C H 1.055144 0.189702 0.287364 0.078 Uiso 1 1 calc GR . . . .

loop_
_atom_site_aniso_label
_atom_site_aniso_U_11
_atom_site_aniso_U_22
_atom_site_aniso_U_33
_atom_site_aniso_U_23
_atom_site_aniso_U_13
_atom_site_aniso_U_12
S8 0.0234(3) 0.0287(3) 0.0235(2) -0.0028(2) 0.00929(19) 0.0002(2)
O8A 0.0312(8) 0.0459(11) 0.0219(8) -0.0015(8) 0.0103(6) 0.0030(8)
O11 0.0298(8) 0.0245(10) 0.0349(8) 0.0055(7) 0.0159(6) -0.0004(7)
O8B 0.0304(8) 0.0342(11) 0.0385(9) -0.0064(8) 0.0126(7) 0.0030(8)
N9 0.0248(9) 0.0279(11) 0.0246(9) 0.0010(8) 0.0101(7) -0.0017(8)
C18 0.0176(9) 0.0226(12) 0.0242(10) -0.0009(8) 0.0074(8) -0.0024(8)
C11 0.0227(10) 0.0283(13) 0.0288(11) 0.0000(10) 0.0128(9) 0.0001(9)
C23 0.0249(10) 0.0209(12) 0.0262(10) 0.0028(9) 0.0098(8) -0.0006(8)
C10 0.0222(10) 0.0231(12) 0.0249(10) -0.0004(8) 0.0095(8) -0.0003(8)
C12 0.0188(10) 0.0275(13) 0.0333(12) 0.0046(10) 0.0118(9) -0.0030(9)
C3 0.0241(11) 0.0304(14) 0.0341(12) -0.0011(10) 0.0073(9) 0.0030(9)
C4 0.0251(11) 0.0277(13) 0.0269(11) 0.0021(9) 0.0077(9) -0.0009(10)
C21 0.0269(11) 0.0336(14) 0.0255(10) -0.0030(10) 0.0122(9) -0.0030(10)
C5 0.0200(10) 0.0266(13) 0.0246(10) -0.0026(8) 0.0072(8) -0.0021(8)
C19 0.0235(10) 0.0219(12) 0.0288(11) 0.0025(9) 0.0087(8) 0.0000(9)
C7 0.0299(11) 0.0399(16) 0.0309(11) 0.0056(11) 0.0129(9) -0.0044(11)
C6 0.0267(11) 0.0264(13) 0.0312(12) 0.0033(10) 0.0091(9) 0.0009(9)
C22 0.0259(10) 0.0237(12) 0.0315(12) -0.0010(10) 0.0111(9) 0.0014(9)
C2 0.0236(11) 0.0421(16) 0.0305(12) -0.0038(11) 0.0100(9) -0.0012(10)
C20 0.0290(11) 0.0298(13) 0.0263(10) 0.0047(10) 0.0104(8) -0.0016(11)
C17 0.0263(11) 0.0269(15) 0.0542(16) -0.0019(11) 0.0118(11) -0.0016(10)
C13 0.0330(12) 0.0341(14) 0.0312(12) 0.0006(11) 0.0115(10) 0.0023(11)
C16 0.0242(12) 0.0334(16) 0.073(2) 0.0131(15) 0.0077(13) 0.0011(11)
C15 0.0258(12) 0.052(2) 0.0499(15) 0.0178(15) 0.0006(11) -0.0088(13)
C14 0.0384(14) 0.0505(19) 0.0333(14) 0.0018(12) 0.0058(11) -0.0073(13)
C1 0.0379(15) 0.078(3) 0.0489(17) -0.0003(17) 0.0254(13) 0.0087(16)

loop_
_atom_type_symbol
_atom_type_description
_atom_type_scat_dispersion_real
_atom_type_scat_dispersion_imag
_atom_type_scat_source
C C 0.0181 0.0091 'International Tables Vol C Tables 4.2.6.8 and 6.1.1.4'
H H 0.0000 0.0000 'International Tables Vol C Tables 4.2.6.8 and 6.1.1.4'
N N 0.0311 0.0180 'International Tables Vol C Tables 4.2.6.8 and 6.1.1.4'
O O 0.0492 0.0322 'International Tables Vol C Tables 4.2.6.8 and 6.1.1.4'
S S 0.3331 0.5567 'International Tables Vol C Tables 4.2.6.8 and 6.1.1.4'

loop_
_geom_angle_atom_site_label_1
_geom_angle_atom_site_label_2
_geom_angle_atom_site_label_3
_geom_angle
_geom_angle_site_symmetry_1
_geom_angle_site_symmetry_3
_geom_angle_publ_flag
O8A S8 N9 105.00(11) . . ?
O8A S8 C5 106.45(11) . . ?
O8B S8 O8A 119.71(12) . . ?
O8B S8 N9 107.67(11) . . ?
O8B S8 C5 107.88(11) . . ?
N9 S8 C5 109.92(11) . . ?
C11 O11 H11 109.5 . . ?
S8 N9 H9 110.1 . . ?
C10 N9 S8 121.94(17) . . ?
C10 N9 H9 110.2 . . ?
C23 C18 C10 122.1(2) . . ?
C23 C18 C19 119.0(2) . . ?
C19 C18 C10 118.9(2) . . ?
O11 C11 H11A 108.4 . . ?
O11 C11 C10 106.61(18) . . ?
O11 C11 C12 112.1(2) . . ?
C10 C11 H11A 108.4 . . ?
C12 C11 H11A 108.4 . . ?
C12 C11 C10 112.86(19) . . ?
C18 C23 H23 119.9 . . ?
C18 C23 C22 120.2(2) . . ?
C22 C23 H23 119.9 . . ?
N9 C10 C18 113.31(18) . . ?
N9 C10 C11 104.77(18) . . ?
N9 C10 H10 108.1 . . ?
C18 C10 C11 114.16(19) . . ?
C18 C10 H10 108.1 . . ?
C11 C10 H10 108.1 . . ?
C17 C12 C11 119.6(2) . . ?
C13 C12 C11 121.6(2) . . ?
C13 C12 C17 118.8(2) . . ?
C4 C3 H3 119.4 . . ?
C4 C3 C2 121.2(2) . . ?
C2 C3 H3 119.4 . . ?
C3 C4 H4 120.5 . . ?
C3 C4 C5 119.0(2) . . ?
C5 C4 H4 120.5 . . ?
C22 C21 H21 120.1 . . ?
C20 C21 H21 120.1 . . ?
C20 C21 C22 119.9(2) . . ?
C4 C5 S8 119.42(18) . . ?
C6 C5 S8 119.50(19) . . ?
C6 C5 C4 121.0(2) . . ?
C18 C19 H19 119.8 . . ?
C20 C19 C18 120.5(2) . . ?
C20 C19 H19 119.8 . . ?
C6 C7 H7 119.5 . . ?
C6 C7 C2 121.1(2) . . ?
C2 C7 H7 119.5 . . ?
C5 C6 C7 119.1(2) . . ?
C5 C6 H6 120.5 . . ?
C7 C6 H6 120.5 . . ?
C23 C22 H22 119.9 . . ?
C21 C22 C23 120.3(2) . . ?
C21 C22 H22 119.9 . . ?
C3 C2 C7 118.6(2) . . ?
C3 C2 C1 120.7(3) . . ?
C7 C2 C1 120.7(3) . . ?
C21 C20 C19 120.1(2) . . ?
C21 C20 H20 120.0 . . ?
C19 C20 H20 120.0 . . ?
C12 C17 H17 119.8 . . ?
C12 C17 C16 120.5(3) . . ?
C16 C17 H17 119.8 . . ?
C12 C13 H13 119.7 . . ?
C12 C13 C14 120.5(3) . . ?
C14 C13 H13 119.7 . . ?
C17 C16 H16 119.8 . . ?
C15 C16 C17 120.4(3) . . ?
C15 C16 H16 119.8 . . ?
C16 C15 H15 120.3 . . ?
C14 C15 C16 119.4(3) . . ?
C14 C15 H15 120.3 . . ?
C13 C14 H14 119.8 . . ?
C15 C14 C13 120.5(3) . . ?
C15 C14 H14 119.8 . . ?
C2 C1 H1A 109.5 . . ?
C2 C1 H1B 109.5 . . ?
C2 C1 H1C 109.5 . . ?
H1A C1 H1B 109.5 . . ?
H1A C1 H1C 109.5 . . ?
H1B C1 H1C 109.5 . . ?

loop_
_geom_bond_atom_site_label_1
_geom_bond_atom_site_label_2
_geom_bond_distance
_geom_bond_site_symmetry_2
_geom_bond_publ_flag
S8 O8A 1.4424(18) . ?
S8 O8B 1.440(2) . ?
S8 N9 1.615(2) . ?
S8 C5 1.763(2) . ?
O11 H11 0.8400 . ?
O11 C11 1.432(3) . ?
N9 H9 0.8599 . ?
N9 C10 1.481(3) . ?
C18 C23 1.390(3) . ?
C18 C10 1.522(3) . ?
C18 C19 1.396(3) . ?
C11 H11A 1.0000 . ?
C11 C10 1.539(3) . ?
C11 C12 1.514(3) . ?
C23 H23 0.9500 . ?
C23 C22 1.390(3) . ?
C10 H10 1.0000 . ?
C12 C17 1.385(4) . ?
C12 C13 1.384(4) . ?
C3 H3 0.9500 . ?
C3 C4 1.385(3) . ?
C3 C2 1.392(4) . ?
C4 H4 0.9500 . ?
C4 C5 1.390(3) . ?
C21 H21 0.9500 . ?
C21 C22 1.386(4) . ?
C21 C20 1.377(4) . ?
C5 C6 1.386(3) . ?
C19 H19 0.9500 . ?
C19 C20 1.391(3) . ?
C7 H7 0.9500 . ?
C7 C6 1.386(3) . ?
C7 C2 1.393(4) . ?
C6 H6 0.9500 . ?
C22 H22 0.9500 . ?
C2 C1 1.507(4) . ?
C20 H20 0.9500 . ?
C17 H17 0.9500 . ?
C17 C16 1.388(4) . ?
C13 H13 0.9500 . ?
C13 C14 1.387(4) . ?
C16 H16 0.9500 . ?
C16 C15 1.378(5) . ?
C15 H15 0.9500 . ?
C15 C14 1.376(5) . ?
C14 H14 0.9500 . ?
C1 H1A 0.9800 . ?
C1 H1B 0.9800 . ?
C1 H1C 0.9800 . ?

loop_
_geom_hbond_atom_site_label_D
_geom_hbond_atom_site_label_H
_geom_hbond_atom_site_label_A
_geom_hbond_distance_DH
_geom_hbond_distance_HA
_geom_hbond_distance_DA
_geom_hbond_angle_DHA
_geom_hbond_site_symmetry_A
_geom_hbond_publ_flag
O11 H11 O8A 0.84 1.98 2.804(2) 166.9 2_646 yes
N9 H9 O11 0.86 2.40 2.716(3) 102.1 . yes
N9 H9 O8B 0.86 2.66 3.503(3) 168.5 1_545 yes
